data_4314801
loop_
_publ_author_name
'Moran Feller'
'Eyal Ben-Ari'
'Mark A. Iron'
'Yael Diskin-Posner'
'Gregory Leitus'
'Linda J. W. Shimon'
'Leonid Konstantinovski'
'David Milstein'

_publ_section_title
;
 Cationic, Neutral, and Anionic PNP PdII and PtII Complexes:
 Dearomatization by Deprotonation and Double-Deprotonation of Pincer
 Systems
;
_journal_name_full 'Inorganic Chemistry'
_journal_page_first 1615
_journal_page_last 1625
_journal_paper_doi 10.1021/ic902012z
_journal_volume 49
_journal_year 2010
_chemical_formula_moiety '2(C23 H43 Cl N P2 Pd), 2(C H2 Cl2), H2 O, 2(Cl)'
_chemical_formula_sum 'C48 H92 Cl8 N2 O P4 Pd2'
_chemical_formula_weight 1333.52
_chemical_name_systematic
; 
 ? 
;
_space_group_IT_number 2
_symmetry_cell_setting triclinic
_symmetry_space_group_name_Hall '-P 1'
_symmetry_space_group_name_H-M 'P -1'
_atom_sites_solution_hydrogens geom
_atom_sites_solution_primary direct
_atom_sites_solution_secondary difmap
_audit_creation_method SHELXL-97
_cell_angle_alpha 77.101(3)
_cell_angle_beta 78.669(3)
_cell_angle_gamma 87.601(3)
_cell_formula_units_Z 2
_cell_length_a 11.2479(7)
_cell_length_b 16.8435(11)
_cell_length_c 17.2519(11)
_cell_measurement_reflns_used 66095
_cell_measurement_temperature 100(2)
_cell_measurement_theta_max 30.6945
_cell_measurement_theta_min 2.4685
_cell_volume 3123.9(3)
_computing_cell_refinement APEX2
_computing_data_collection APEX2
_computing_data_reduction APEX2
_computing_structure_refinement 'SHELXL-97 (Sheldrick, 1997)'
_computing_structure_solution 'SHELXS-97 (Sheldrick, 1990)'
_diffrn_ambient_temperature 100(2)
_diffrn_measured_fraction_theta_full 0.985
_diffrn_measured_fraction_theta_max 0.985
_diffrn_measurement_device_type 'Bruker kappaAPEXII ccd'
_diffrn_measurement_method 'Phi and Omega scans'
_diffrn_radiation_monochromator graphite
_diffrn_radiation_source 'fine-focus sealed tube'
_diffrn_radiation_type MoK\a
_diffrn_radiation_wavelength 0.71073
_diffrn_reflns_av_R_equivalents 0.0268
_diffrn_reflns_av_sigmaI/netI 0.0269
_diffrn_reflns_limit_h_max 14
_diffrn_reflns_limit_h_min -16
_diffrn_reflns_limit_k_max 24
_diffrn_reflns_limit_k_min -24
_diffrn_reflns_limit_l_max 24
_diffrn_reflns_limit_l_min -24
_diffrn_reflns_number 65687
_diffrn_reflns_theta_full 30.77
_diffrn_reflns_theta_max 30.77
_diffrn_reflns_theta_min 2.22
_exptl_absorpt_coefficient_mu 1.054
_exptl_absorpt_correction_T_max 0.9019
_exptl_absorpt_correction_T_min 0.7785
_exptl_absorpt_correction_type numerical
_exptl_absorpt_process_details 'SHELXL-97 (Sheldrick, 1997)'
_exptl_crystal_colour yellow
_exptl_crystal_density_diffrn 1.418
_exptl_crystal_density_method 'not measured'
_exptl_crystal_description chunk
_exptl_crystal_F_000 1380
_exptl_crystal_size_max 0.25
_exptl_crystal_size_mid 0.25
_exptl_crystal_size_min 0.10
_refine_diff_density_max 0.505
_refine_diff_density_min -1.040
_refine_diff_density_rms 0.073
_refine_ls_extinction_method none
_refine_ls_goodness_of_fit_ref 1.076
_refine_ls_hydrogen_treatment constr
_refine_ls_matrix_type full
_refine_ls_number_parameters 612
_refine_ls_number_reflns 19214
_refine_ls_number_restraints 0
_refine_ls_restrained_S_all 1.076
_refine_ls_R_factor_all 0.0330
_refine_ls_R_factor_gt 0.0240
_refine_ls_shift/su_max 0.003
_refine_ls_shift/su_mean 0.000
_refine_ls_structure_factor_coef Fsqd
_refine_ls_weighting_details 'calc w=1/[\s^2^(Fo^2^)+(0.0141P)^2^+2.6632P] where P=(Fo^2^+2Fc^2^)/3'
_refine_ls_weighting_scheme calc
_refine_ls_wR_factor_gt 0.0538
_refine_ls_wR_factor_ref 0.0588
_reflns_number_gt 16417
_reflns_number_total 19214
_reflns_threshold_expression >2sigma(I)
_cod_data_source_file ic902012z_si_001_1.cif
_cod_data_source_block complex1
_cod_depositor_comments
;
The following automatic conversions were performed:

'_symmetry_cell_setting' value 'Triclinic' changed to 'triclinic'
according to the built-in table from CIF Core dictionary named
'cif_core.dic' version 2.4.1 from 2010-06-29.

Automatic conversion script
Id: cif_fix_values 1646 2011-03-28 12:23:43Z adriana 
;
_cod_original_sg_symbol_Hall -P1
_cod_database_code 4314801

loop_
_symmetry_equiv_pos_as_xyz
'x, y, z'
'-x, -y, -z'

loop_
_atom_site_label
_atom_site_type_symbol
_atom_site_fract_x
_atom_site_fract_y
_atom_site_fract_z
_atom_site_U_iso_or_equiv
_atom_site_adp_type
_atom_site_occupancy
_atom_site_symmetry_multiplicity
_atom_site_calc_flag
_atom_site_refinement_flags
_atom_site_disorder_assembly
_atom_site_disorder_group
Pd1 Pd 0.082573(10) 0.401148(7) 0.287562(7) 0.01273(3) Uani 1 1 d . . .
Cl1 Cl -0.01686(4) 0.35126(3) 0.41784(2) 0.02834(9) Uani 1 1 d . . .
N11 N 0.17382(11) 0.44767(8) 0.17261(8) 0.0137(2) Uani 1 1 d . . .
C12 C 0.13991(13) 0.52026(9) 0.12955(10) 0.0165(3) Uani 1 1 d . . .
C13 C 0.20604(15) 0.55494(10) 0.05359(10) 0.0213(3) Uani 1 1 d . . .
H13 H 0.1817 0.6057 0.0243 0.026 Uiso 1 1 calc R . .
C14 C 0.30729(15) 0.51569(11) 0.02060(10) 0.0215(3) Uani 1 1 d . . .
H14 H 0.3539 0.5396 -0.0310 0.026 Uiso 1 1 calc R . .
C15 C 0.33996(14) 0.44107(10) 0.06368(9) 0.0193(3) Uani 1 1 d . . .
H15 H 0.4088 0.4130 0.0416 0.023 Uiso 1 1 calc R . .
C16 C 0.27148(13) 0.40752(9) 0.13928(9) 0.0146(3) Uani 1 1 d . . .
P2 P -0.06097(3) 0.49708(2) 0.25467(3) 0.01498(7) Uani 1 1 d . . .
C21 C 0.03232(14) 0.56353(10) 0.16704(11) 0.0207(3) Uani 1 1 d . . .
H21A H -0.0180 0.5849 0.1259 0.025 Uiso 1 1 calc R . .
H21B H 0.0607 0.6105 0.1843 0.025 Uiso 1 1 calc R . .
C22 C -0.17854(14) 0.45055(10) 0.21609(10) 0.0195(3) Uani 1 1 d . . .
C23 C -0.12203(15) 0.56553(10) 0.32425(12) 0.0252(4) Uani 1 1 d . . .
C24 C -0.11156(16) 0.41713(12) 0.14323(11) 0.0262(4) Uani 1 1 d . . .
H24A H -0.0463 0.3808 0.1596 0.039 Uiso 1 1 calc R . .
H24B H -0.0771 0.4625 0.0993 0.039 Uiso 1 1 calc R . .
H24C H -0.1687 0.3869 0.1245 0.039 Uiso 1 1 calc R . .
C25 C -0.27673(15) 0.51009(13) 0.18894(12) 0.0295(4) Uani 1 1 d . . .
H25A H -0.3304 0.4829 0.1645 0.044 Uiso 1 1 calc R . .
H25B H -0.2385 0.5573 0.1490 0.044 Uiso 1 1 calc R . .
H25C H -0.3241 0.5281 0.2359 0.044 Uiso 1 1 calc R . .
C26 C -0.23727(15) 0.37761(11) 0.28111(11) 0.0228(3) Uani 1 1 d . . .
H26A H -0.2927 0.3497 0.2587 0.034 Uiso 1 1 calc R . .
H26B H -0.2825 0.3970 0.3280 0.034 Uiso 1 1 calc R . .
H26C H -0.1740 0.3397 0.2981 0.034 Uiso 1 1 calc R . .
C27 C -0.22439(16) 0.52346(11) 0.39184(12) 0.0280(4) Uani 1 1 d . . .
H27A H -0.1961 0.4705 0.4187 0.042 Uiso 1 1 calc R . .
H27B H -0.2945 0.5154 0.3685 0.042 Uiso 1 1 calc R . .
H27C H -0.2479 0.5576 0.4315 0.042 Uiso 1 1 calc R . .
C28 C -0.01593(18) 0.58207(14) 0.36238(15) 0.0399(5) Uani 1 1 d . . .
H28A H -0.0430 0.6177 0.4002 0.060 Uiso 1 1 calc R . .
H28B H 0.0502 0.6086 0.3197 0.060 Uiso 1 1 calc R . .
H28C H 0.0129 0.5305 0.3917 0.060 Uiso 1 1 calc R . .
C29 C -0.16653(18) 0.64707(11) 0.27870(15) 0.0399(5) Uani 1 1 d . . .
H29A H -0.2324 0.6369 0.2524 0.060 Uiso 1 1 calc R . .
H29B H -0.0994 0.6745 0.2375 0.060 Uiso 1 1 calc R . .
H29C H -0.1962 0.6817 0.3171 0.060 Uiso 1 1 calc R . .
P3 P 0.23880(3) 0.30866(2) 0.29342(2) 0.01374(7) Uani 1 1 d . . .
C31 C 0.29916(14) 0.32407(9) 0.18430(9) 0.0161(3) Uani 1 1 d . . .
H31A H 0.3881 0.3161 0.1754 0.019 Uiso 1 1 calc R . .
H31B H 0.2637 0.2828 0.1626 0.019 Uiso 1 1 calc R . .
C32 C 0.36092(13) 0.33747(9) 0.34112(9) 0.0156(3) Uani 1 1 d . . .
C33 C 0.19832(15) 0.19821(10) 0.32429(11) 0.0223(3) Uani 1 1 d . . .
C34 C 0.41121(15) 0.41947(10) 0.28818(10) 0.0200(3) Uani 1 1 d . . .
H34A H 0.4684 0.4412 0.3144 0.030 Uiso 1 1 calc R . .
H34B H 0.3443 0.4580 0.2814 0.030 Uiso 1 1 calc R . .
H34C H 0.4530 0.4116 0.2350 0.030 Uiso 1 1 calc R . .
C35 C 0.30472(15) 0.35004(11) 0.42641(10) 0.0233(3) Uani 1 1 d . . .
H35A H 0.2716 0.2983 0.4608 0.035 Uiso 1 1 calc R . .
H35B H 0.2396 0.3904 0.4226 0.035 Uiso 1 1 calc R . .
H35C H 0.3672 0.3695 0.4501 0.035 Uiso 1 1 calc R . .
C36 C 0.46439(14) 0.27558(10) 0.34561(10) 0.0189(3) Uani 1 1 d . . .
H36A H 0.4982 0.2672 0.2912 0.028 Uiso 1 1 calc R . .
H36B H 0.4333 0.2237 0.3809 0.028 Uiso 1 1 calc R . .
H36C H 0.5279 0.2962 0.3676 0.028 Uiso 1 1 calc R . .
C37 C 0.17781(18) 0.16830(12) 0.41657(12) 0.0320(4) Uani 1 1 d . . .
H37A H 0.1436 0.1132 0.4318 0.048 Uiso 1 1 calc R . .
H37B H 0.1214 0.2050 0.4423 0.048 Uiso 1 1 calc R . .
H37C H 0.2553 0.1676 0.4346 0.048 Uiso 1 1 calc R . .
C38 C 0.07806(17) 0.18999(11) 0.29678(13) 0.0306(4) Uani 1 1 d . . .
H38A H 0.0873 0.2138 0.2386 0.046 Uiso 1 1 calc R . .
H38B H 0.0138 0.2187 0.3268 0.046 Uiso 1 1 calc R . .
H38C H 0.0566 0.1323 0.3074 0.046 Uiso 1 1 calc R . .
C39 C 0.29627(18) 0.14660(10) 0.28273(13) 0.0304(4) Uani 1 1 d . . .
H39A H 0.2745 0.0888 0.3017 0.046 Uiso 1 1 calc R . .
H39B H 0.3746 0.1557 0.2962 0.046 Uiso 1 1 calc R . .
H39C H 0.3021 0.1624 0.2239 0.046 Uiso 1 1 calc R . .
Pd2 Pd 0.517845(10) 0.888730(7) 0.319155(7) 0.01270(3) Uani 1 1 d . . .
Cl2 Cl 0.57782(4) 0.83696(3) 0.44017(2) 0.02335(8) Uani 1 1 d . . .
N41 N 0.46449(12) 0.93683(8) 0.21205(8) 0.0155(2) Uani 1 1 d . . .
C42 C 0.50621(14) 1.01094(10) 0.16721(9) 0.0182(3) Uani 1 1 d . . .
C43 C 0.46196(16) 1.04739(11) 0.09836(10) 0.0245(3) Uani 1 1 d . . .
H43 H 0.4919 1.0991 0.0675 0.029 Uiso 1 1 calc R . .
C44 C 0.37427(17) 1.00839(12) 0.07464(11) 0.0283(4) Uani 1 1 d . . .
H44 H 0.3420 1.0337 0.0283 0.034 Uiso 1 1 calc R . .
C45 C 0.33368(17) 0.93204(12) 0.11883(10) 0.0254(4) Uani 1 1 d . . .
H45 H 0.2743 0.9041 0.1027 0.031 Uiso 1 1 calc R . .
C46 C 0.38104(14) 0.89688(10) 0.18710(9) 0.0188(3) Uani 1 1 d . . .
P5 P 0.35449(3) 0.80071(2) 0.34133(2) 0.01409(7) Uani 1 1 d . . .
C51 C 0.34495(15) 0.81281(10) 0.23448(10) 0.0201(3) Uani 1 1 d . . .
H51A H 0.3988 0.7726 0.2110 0.024 Uiso 1 1 calc R . .
H51B H 0.2609 0.8018 0.2305 0.024 Uiso 1 1 calc R . .
C52 C 0.20526(14) 0.83625(10) 0.39076(11) 0.0204(3) Uani 1 1 d . . .
C53 C 0.38269(15) 0.68959(10) 0.37699(11) 0.0205(3) Uani 1 1 d . . .
C54 C 0.18708(19) 0.92254(12) 0.34226(17) 0.0478(7) Uani 1 1 d . . .
H54A H 0.1791 0.9202 0.2873 0.072 Uiso 1 1 calc R . .
H54B H 0.2571 0.9565 0.3396 0.072 Uiso 1 1 calc R . .
H54C H 0.1134 0.9461 0.3689 0.072 Uiso 1 1 calc R . .
C55 C 0.09858(14) 0.78365(11) 0.38976(10) 0.0210(3) Uani 1 1 d . . .
H55A H 0.0224 0.8097 0.4092 0.031 Uiso 1 1 calc R . .
H55B H 0.1042 0.7299 0.4251 0.031 Uiso 1 1 calc R . .
H55C H 0.1006 0.7776 0.3343 0.031 Uiso 1 1 calc R . .
C56 C 0.21062(18) 0.84002(16) 0.47835(14) 0.0401(5) Uani 1 1 d . . .
H56A H 0.1368 0.8659 0.5019 0.060 Uiso 1 1 calc R . .
H56B H 0.2816 0.8719 0.4783 0.060 Uiso 1 1 calc R . .
H56C H 0.2169 0.7847 0.5105 0.060 Uiso 1 1 calc R . .
C57 C 0.37126(18) 0.66758(12) 0.46948(12) 0.0306(4) Uani 1 1 d . . .
H57A H 0.2859 0.6702 0.4954 0.046 Uiso 1 1 calc R . .
H57B H 0.4187 0.7062 0.4860 0.046 Uiso 1 1 calc R . .
H57C H 0.4019 0.6123 0.4860 0.046 Uiso 1 1 calc R . .
C58 C 0.29794(17) 0.63514(11) 0.35192(13) 0.0288(4) Uani 1 1 d . . .
H58A H 0.3240 0.5783 0.3654 0.043 Uiso 1 1 calc R . .
H58B H 0.3008 0.6519 0.2934 0.043 Uiso 1 1 calc R . .
H58C H 0.2148 0.6404 0.3809 0.043 Uiso 1 1 calc R . .
C59 C 0.51435(16) 0.67505(11) 0.33780(13) 0.0284(4) Uani 1 1 d . . .
H59A H 0.5342 0.6173 0.3539 0.043 Uiso 1 1 calc R . .
H59B H 0.5690 0.7079 0.3558 0.043 Uiso 1 1 calc R . .
H59C H 0.5238 0.6908 0.2787 0.043 Uiso 1 1 calc R . .
P6 P 0.67344(3) 0.98222(2) 0.26855(2) 0.01361(7) Uani 1 1 d . . .
C61 C 0.60056(14) 1.05263(10) 0.19464(10) 0.0188(3) Uani 1 1 d . . .
H61A H 0.5622 1.0974 0.2193 0.023 Uiso 1 1 calc R . .
H61B H 0.6630 1.0768 0.1471 0.023 Uiso 1 1 calc R . .
C62 C 0.71198(14) 1.04714(10) 0.33471(10) 0.0182(3) Uani 1 1 d . . .
C63 C 0.80754(14) 0.93821(10) 0.21022(10) 0.0206(3) Uani 1 1 d . . .
C64 C 0.76322(17) 1.13084(10) 0.28593(12) 0.0267(4) Uani 1 1 d . . .
H64A H 0.7033 1.1596 0.2556 0.040 Uiso 1 1 calc R . .
H64B H 0.8378 1.1232 0.2480 0.040 Uiso 1 1 calc R . .
H64C H 0.7811 1.1630 0.3231 0.040 Uiso 1 1 calc R . .
C65 C 0.59232(16) 1.05946(11) 0.39160(11) 0.0247(3) Uani 1 1 d . . .
H65A H 0.5637 1.0069 0.4267 0.037 Uiso 1 1 calc R . .
H65B H 0.5313 1.0822 0.3594 0.037 Uiso 1 1 calc R . .
H65C H 0.6057 1.0970 0.4250 0.037 Uiso 1 1 calc R . .
C66 C 0.80276(16) 1.00362(11) 0.38573(11) 0.0241(3) Uani 1 1 d . . .
H66A H 0.8119 1.0345 0.4261 0.036 Uiso 1 1 calc R . .
H66B H 0.8815 0.9999 0.3504 0.036 Uiso 1 1 calc R . .
H66C H 0.7729 0.9487 0.4133 0.036 Uiso 1 1 calc R . .
C67 C 0.85442(17) 0.86538(11) 0.26664(12) 0.0290(4) Uani 1 1 d . . .
H67A H 0.9179 0.8376 0.2350 0.044 Uiso 1 1 calc R . .
H67B H 0.7875 0.8275 0.2935 0.044 Uiso 1 1 calc R . .
H67C H 0.8879 0.8845 0.3076 0.044 Uiso 1 1 calc R . .
C68 C 0.90979(16) 0.99999(12) 0.17024(12) 0.0303(4) Uani 1 1 d . . .
H68A H 0.9422 1.0179 0.2122 0.046 Uiso 1 1 calc R . .
H68B H 0.8780 1.0471 0.1357 0.046 Uiso 1 1 calc R . .
H68C H 0.9745 0.9745 0.1372 0.046 Uiso 1 1 calc R . .
C69 C 0.76319(19) 0.90733(15) 0.14343(13) 0.0384(5) Uani 1 1 d . . .
H69A H 0.8307 0.8819 0.1126 0.058 Uiso 1 1 calc R . .
H69B H 0.7322 0.9532 0.1070 0.058 Uiso 1 1 calc R . .
H69C H 0.6983 0.8672 0.1681 0.058 Uiso 1 1 calc R . .
Cl3 Cl 0.11488(3) 0.76594(2) 0.14093(2) 0.01993(7) Uani 1 1 d . . .
Cl4 Cl 0.61418(4) 0.29744(3) 0.12405(2) 0.02233(8) Uani 1 1 d . . .
C70 C 0.43228(17) 0.70185(11) 0.07221(11) 0.0249(3) Uani 1 1 d . . .
H70A H 0.3572 0.7286 0.0943 0.030 Uiso 1 1 calc R . .
H70B H 0.4242 0.6918 0.0191 0.030 Uiso 1 1 calc R . .
Cl71 Cl 0.45198(5) 0.60816(3) 0.13934(3) 0.03327(10) Uani 1 1 d . . .
Cl72 Cl 0.55862(5) 0.76643(3) 0.05940(3) 0.03879(11) Uani 1 1 d . . .
C73 C 0.9574(2) 0.76446(14) 0.97377(14) 0.0415(5) Uani 1 1 d . . .
H73A H 1.0367 0.7641 0.9368 0.050 Uiso 1 1 calc R . .
H73B H 0.9725 0.7720 1.0263 0.050 Uiso 1 1 calc R . .
Cl74 Cl 0.86822(6) 0.84614(3) 0.93207(4) 0.04876(14) Uani 1 1 d . . .
Cl75 Cl 0.88281(5) 0.67063(3) 0.98841(3) 0.03465(10) Uani 1 1 d . . .
O76 O 0.23629(15) 0.83552(9) 0.95841(9) 0.0467(4) Uani 1 1 d . . .
H76A H 0.2037 0.8169 1.0069 0.054(8) Uiso 1 1 d R . .
H76B H 0.2633 0.7934 0.9407 0.067(10) Uiso 1 1 d R . .

loop_
_atom_site_aniso_label
_atom_site_aniso_U_11
_atom_site_aniso_U_22
_atom_site_aniso_U_33
_atom_site_aniso_U_23
_atom_site_aniso_U_13
_atom_site_aniso_U_12
Pd1 0.00979(5) 0.01406(5) 0.01301(5) -0.00026(4) -0.00204(4) -0.00022(4)
Cl1 0.01840(18) 0.0409(2) 0.01723(18) 0.00634(17) 0.00174(14) 0.00334(16)
N11 0.0121(5) 0.0143(6) 0.0146(6) -0.0014(5) -0.0037(4) -0.0020(4)
C12 0.0132(6) 0.0163(7) 0.0195(7) 0.0006(6) -0.0065(5) -0.0023(5)
C13 0.0191(7) 0.0217(8) 0.0199(8) 0.0050(6) -0.0063(6) -0.0046(6)
C14 0.0197(7) 0.0274(8) 0.0152(7) 0.0006(6) -0.0027(6) -0.0071(6)
C15 0.0162(7) 0.0261(8) 0.0157(7) -0.0059(6) -0.0015(6) -0.0023(6)
C16 0.0125(6) 0.0179(7) 0.0147(7) -0.0041(5) -0.0047(5) -0.0018(5)
P2 0.00995(15) 0.01268(17) 0.02123(19) -0.00163(14) -0.00263(14) -0.00082(13)
C21 0.0140(7) 0.0144(7) 0.0287(9) 0.0042(6) -0.0026(6) -0.0005(5)
C22 0.0133(7) 0.0233(8) 0.0208(8) 0.0000(6) -0.0053(6) -0.0032(6)
C23 0.0156(7) 0.0189(8) 0.0408(10) -0.0136(7) 0.0036(7) -0.0024(6)
C24 0.0186(8) 0.0388(10) 0.0240(8) -0.0097(7) -0.0061(6) -0.0047(7)
C25 0.0143(7) 0.0402(11) 0.0294(9) 0.0042(8) -0.0072(7) 0.0009(7)
C26 0.0197(7) 0.0237(8) 0.0251(8) -0.0026(7) -0.0054(6) -0.0081(6)
C27 0.0222(8) 0.0259(9) 0.0352(10) -0.0128(8) 0.0038(7) -0.0030(7)
C28 0.0269(9) 0.0454(12) 0.0564(14) -0.0354(11) 0.0007(9) -0.0108(9)
C29 0.0257(9) 0.0161(8) 0.0673(15) -0.0065(9) 0.0135(9) 0.0003(7)
P3 0.01137(16) 0.01282(17) 0.01617(18) -0.00021(14) -0.00389(13) -0.00041(13)
C31 0.0150(6) 0.0162(7) 0.0175(7) -0.0041(5) -0.0038(5) 0.0007(5)
C32 0.0133(6) 0.0179(7) 0.0158(7) -0.0025(5) -0.0043(5) -0.0003(5)
C33 0.0190(7) 0.0145(7) 0.0319(9) 0.0015(6) -0.0081(7) -0.0033(6)
C34 0.0182(7) 0.0191(7) 0.0233(8) -0.0026(6) -0.0068(6) -0.0041(6)
C35 0.0206(8) 0.0322(9) 0.0180(8) -0.0075(7) -0.0045(6) 0.0032(7)
C36 0.0144(7) 0.0228(8) 0.0188(7) -0.0016(6) -0.0055(6) 0.0024(6)
C37 0.0287(9) 0.0251(9) 0.0342(10) 0.0118(8) -0.0066(8) -0.0069(7)
C38 0.0232(8) 0.0235(9) 0.0460(11) -0.0024(8) -0.0128(8) -0.0079(7)
C39 0.0308(9) 0.0133(7) 0.0486(12) -0.0055(7) -0.0130(9) 0.0015(7)
Pd2 0.01160(5) 0.01576(5) 0.01139(5) -0.00266(4) -0.00371(4) -0.00187(4)
Cl2 0.02575(19) 0.0280(2) 0.01647(17) 0.00155(15) -0.01061(15) -0.00611(15)
N41 0.0154(6) 0.0187(6) 0.0132(6) -0.0033(5) -0.0047(5) -0.0013(5)
C42 0.0166(7) 0.0220(8) 0.0155(7) -0.0018(6) -0.0042(6) -0.0018(6)
C43 0.0269(8) 0.0264(9) 0.0183(8) 0.0027(6) -0.0082(7) -0.0024(7)
C44 0.0295(9) 0.0357(10) 0.0201(8) 0.0007(7) -0.0131(7) -0.0009(8)
C45 0.0263(8) 0.0331(9) 0.0204(8) -0.0043(7) -0.0140(7) -0.0035(7)
C46 0.0182(7) 0.0241(8) 0.0156(7) -0.0046(6) -0.0060(6) -0.0026(6)
P5 0.01211(16) 0.01561(17) 0.01578(17) -0.00469(14) -0.00389(13) -0.00133(13)
C51 0.0215(7) 0.0235(8) 0.0180(7) -0.0054(6) -0.0083(6) -0.0042(6)
C52 0.0133(7) 0.0194(7) 0.0288(8) -0.0094(6) -0.0003(6) -0.0016(6)
C53 0.0171(7) 0.0158(7) 0.0290(9) -0.0039(6) -0.0063(6) -0.0001(6)
C54 0.0251(10) 0.0182(9) 0.0842(18) 0.0003(10) 0.0134(11) 0.0043(7)
C55 0.0151(7) 0.0263(8) 0.0215(8) -0.0048(6) -0.0033(6) -0.0034(6)
C56 0.0224(9) 0.0650(15) 0.0443(12) -0.0406(11) 0.0004(8) -0.0066(9)
C57 0.0290(9) 0.0283(9) 0.0309(10) 0.0055(7) -0.0096(8) -0.0061(7)
C58 0.0255(8) 0.0183(8) 0.0456(11) -0.0108(8) -0.0090(8) -0.0022(7)
C59 0.0188(8) 0.0240(9) 0.0421(11) -0.0082(8) -0.0055(7) 0.0052(6)
P6 0.01153(16) 0.01543(17) 0.01457(17) -0.00386(14) -0.00339(13) -0.00077(13)
C61 0.0188(7) 0.0191(7) 0.0177(7) 0.0009(6) -0.0061(6) -0.0036(6)
C62 0.0186(7) 0.0165(7) 0.0228(8) -0.0073(6) -0.0090(6) 0.0016(6)
C63 0.0145(7) 0.0253(8) 0.0223(8) -0.0092(6) 0.0005(6) -0.0007(6)
C64 0.0266(9) 0.0176(8) 0.0395(10) -0.0069(7) -0.0132(8) -0.0025(6)
C65 0.0257(8) 0.0266(9) 0.0270(9) -0.0153(7) -0.0087(7) 0.0075(7)
C66 0.0258(8) 0.0232(8) 0.0298(9) -0.0106(7) -0.0162(7) 0.0035(7)
C67 0.0237(8) 0.0221(8) 0.0392(11) -0.0087(8) -0.0004(7) 0.0065(7)
C68 0.0177(8) 0.0345(10) 0.0330(10) -0.0027(8) 0.0039(7) -0.0017(7)
C69 0.0267(9) 0.0626(14) 0.0341(11) -0.0317(10) -0.0014(8) 0.0031(9)
Cl3 0.01761(16) 0.02233(18) 0.02007(17) -0.00561(14) -0.00208(13) -0.00470(13)
Cl4 0.02252(18) 0.0279(2) 0.01584(17) -0.00370(15) -0.00306(14) -0.00096(15)
C70 0.0270(8) 0.0297(9) 0.0196(8) -0.0060(7) -0.0088(7) 0.0064(7)
Cl71 0.0438(3) 0.0265(2) 0.0328(2) -0.00281(18) -0.0194(2) 0.00049(19)
Cl72 0.0327(2) 0.0370(3) 0.0397(3) 0.0043(2) -0.0042(2) -0.0033(2)
C73 0.0447(12) 0.0464(13) 0.0365(11) -0.0047(10) -0.0168(10) -0.0150(10)
Cl74 0.0656(4) 0.0320(3) 0.0450(3) 0.0002(2) -0.0099(3) -0.0088(3)
Cl75 0.0384(3) 0.0312(2) 0.0362(3) -0.00730(19) -0.0114(2) -0.00080(19)
O76 0.0559(10) 0.0340(8) 0.0311(8) 0.0083(6) 0.0167(7) 0.0128(7)

loop_
_atom_type_symbol
_atom_type_description
_atom_type_scat_dispersion_real
_atom_type_scat_dispersion_imag
_atom_type_scat_source
C C 0.0033 0.0016 'International Tables Vol C Tables 4.2.6.8 and 6.1.1.4'
H H 0.0000 0.0000 'International Tables Vol C Tables 4.2.6.8 and 6.1.1.4'
N N 0.0061 0.0033 'International Tables Vol C Tables 4.2.6.8 and 6.1.1.4'
O O 0.0106 0.0060 'International Tables Vol C Tables 4.2.6.8 and 6.1.1.4'
P P 0.1023 0.0942 'International Tables Vol C Tables 4.2.6.8 and 6.1.1.4'
Cl Cl 0.1484 0.1585 'International Tables Vol C Tables 4.2.6.8 and 6.1.1.4'
Pd Pd -0.9988 1.0072 'International Tables Vol C Tables 4.2.6.8 and 6.1.1.4'

loop_
_geom_angle_atom_site_label_1
_geom_angle_atom_site_label_2
_geom_angle_atom_site_label_3
_geom_angle
_geom_angle_site_symmetry_1
_geom_angle_site_symmetry_3
_geom_angle_publ_flag
N11 Pd1 Cl1 178.44(4) . . ?
N11 Pd1 P2 84.48(4) . . ?
Cl1 Pd1 P2 95.642(16) . . ?
N11 Pd1 P3 84.92(4) . . ?
Cl1 Pd1 P3 95.055(15) . . ?
P2 Pd1 P3 168.729(15) . . ?
C16 N11 C12 119.45(13) . . ?
C16 N11 Pd1 120.17(10) . . ?
C12 N11 Pd1 120.35(10) . . ?
N11 C12 C13 120.78(14) . . ?
N11 C12 C21 118.76(13) . . ?
C13 C12 C21 120.42(14) . . ?
C14 C13 C12 119.97(15) . . ?
C14 C13 H13 120.0 . . ?
C12 C13 H13 120.0 . . ?
C13 C14 C15 119.13(15) . . ?
C13 C14 H14 120.4 . . ?
C15 C14 H14 120.4 . . ?
C14 C15 C16 119.63(15) . . ?
C14 C15 H15 120.2 . . ?
C16 C15 H15 120.2 . . ?
N11 C16 C15 120.98(14) . . ?
N11 C16 C31 118.29(13) . . ?
C15 C16 C31 120.64(14) . . ?
C21 P2 C23 104.66(8) . . ?
C21 P2 C22 107.05(8) . . ?
C23 P2 C22 114.50(8) . . ?
C21 P2 Pd1 98.79(5) . . ?
C23 P2 Pd1 120.16(6) . . ?
C22 P2 Pd1 109.50(5) . . ?
C12 C21 P2 112.45(11) . . ?
C12 C21 H21A 109.1 . . ?
P2 C21 H21A 109.1 . . ?
C12 C21 H21B 109.1 . . ?
P2 C21 H21B 109.1 . . ?
H21A C21 H21B 107.8 . . ?
C25 C22 C26 109.90(13) . . ?
C25 C22 C24 109.03(14) . . ?
C26 C22 C24 107.34(14) . . ?
C25 C22 P2 114.12(13) . . ?
C26 C22 P2 109.59(11) . . ?
C24 C22 P2 106.59(11) . . ?
C28 C23 C27 108.82(17) . . ?
C28 C23 C29 108.91(16) . . ?
C27 C23 C29 110.29(14) . . ?
C28 C23 P2 105.79(12) . . ?
C27 C23 P2 110.87(12) . . ?
C29 C23 P2 112.00(15) . . ?
C22 C24 H24A 109.5 . . ?
C22 C24 H24B 109.5 . . ?
H24A C24 H24B 109.5 . . ?
C22 C24 H24C 109.5 . . ?
H24A C24 H24C 109.5 . . ?
H24B C24 H24C 109.5 . . ?
C22 C25 H25A 109.5 . . ?
C22 C25 H25B 109.5 . . ?
H25A C25 H25B 109.5 . . ?
C22 C25 H25C 109.5 . . ?
H25A C25 H25C 109.5 . . ?
H25B C25 H25C 109.5 . . ?
C22 C26 H26A 109.5 . . ?
C22 C26 H26B 109.5 . . ?
H26A C26 H26B 109.5 . . ?
C22 C26 H26C 109.5 . . ?
H26A C26 H26C 109.5 . . ?
H26B C26 H26C 109.5 . . ?
C23 C27 H27A 109.5 . . ?
C23 C27 H27B 109.5 . . ?
H27A C27 H27B 109.5 . . ?
C23 C27 H27C 109.5 . . ?
H27A C27 H27C 109.5 . . ?
H27B C27 H27C 109.5 . . ?
C23 C28 H28A 109.5 . . ?
C23 C28 H28B 109.5 . . ?
H28A C28 H28B 109.5 . . ?
C23 C28 H28C 109.5 . . ?
H28A C28 H28C 109.5 . . ?
H28B C28 H28C 109.5 . . ?
C23 C29 H29A 109.5 . . ?
C23 C29 H29B 109.5 . . ?
H29A C29 H29B 109.5 . . ?
C23 C29 H29C 109.5 . . ?
H29A C29 H29C 109.5 . . ?
H29B C29 H29C 109.5 . . ?
C31 P3 C32 107.28(7) . . ?
C31 P3 C33 103.51(8) . . ?
C32 P3 C33 114.07(7) . . ?
C31 P3 Pd1 98.14(5) . . ?
C32 P3 Pd1 113.68(5) . . ?
C33 P3 Pd1 117.63(5) . . ?
C16 C31 P3 111.94(10) . . ?
C16 C31 H31A 109.2 . . ?
P3 C31 H31A 109.2 . . ?
C16 C31 H31B 109.2 . . ?
P3 C31 H31B 109.2 . . ?
H31A C31 H31B 107.9 . . ?
C36 C32 C34 109.19(13) . . ?
C36 C32 C35 110.25(13) . . ?
C34 C32 C35 108.56(13) . . ?
C36 C32 P3 113.66(11) . . ?
C34 C32 P3 105.92(10) . . ?
C35 C32 P3 109.06(11) . . ?
C37 C33 C39 110.43(15) . . ?
C37 C33 C38 108.31(15) . . ?
C39 C33 C38 109.32(16) . . ?
C37 C33 P3 111.11(13) . . ?
C39 C33 P3 111.17(12) . . ?
C38 C33 P3 106.37(11) . . ?
C32 C34 H34A 109.5 . . ?
C32 C34 H34B 109.5 . . ?
H34A C34 H34B 109.5 . . ?
C32 C34 H34C 109.5 . . ?
H34A C34 H34C 109.5 . . ?
H34B C34 H34C 109.5 . . ?
C32 C35 H35A 109.5 . . ?
C32 C35 H35B 109.5 . . ?
H35A C35 H35B 109.5 . . ?
C32 C35 H35C 109.5 . . ?
H35A C35 H35C 109.5 . . ?
H35B C35 H35C 109.5 . . ?
C32 C36 H36A 109.5 . . ?
C32 C36 H36B 109.5 . . ?
H36A C36 H36B 109.5 . . ?
C32 C36 H36C 109.5 . . ?
H36A C36 H36C 109.5 . . ?
H36B C36 H36C 109.5 . . ?
C33 C37 H37A 109.5 . . ?
C33 C37 H37B 109.5 . . ?
H37A C37 H37B 109.5 . . ?
C33 C37 H37C 109.5 . . ?
H37A C37 H37C 109.5 . . ?
H37B C37 H37C 109.5 . . ?
C33 C38 H38A 109.5 . . ?
C33 C38 H38B 109.5 . . ?
H38A C38 H38B 109.5 . . ?
C33 C38 H38C 109.5 . . ?
H38A C38 H38C 109.5 . . ?
H38B C38 H38C 109.5 . . ?
C33 C39 H39A 109.5 . . ?
C33 C39 H39B 109.5 . . ?
H39A C39 H39B 109.5 . . ?
C33 C39 H39C 109.5 . . ?
H39A C39 H39C 109.5 . . ?
H39B C39 H39C 109.5 . . ?
N41 Pd2 Cl2 178.94(4) . . ?
N41 Pd2 P6 83.67(4) . . ?
Cl2 Pd2 P6 95.731(15) . . ?
N41 Pd2 P5 84.29(4) . . ?
Cl2 Pd2 P5 96.356(15) . . ?
P6 Pd2 P5 167.557(15) . . ?
C42 N41 C46 119.37(13) . . ?
C42 N41 Pd2 120.53(10) . . ?
C46 N41 Pd2 119.99(11) . . ?
N41 C42 C43 120.88(15) . . ?
N41 C42 C61 118.38(14) . . ?
C43 C42 C61 120.74(15) . . ?
C44 C43 C42 119.82(16) . . ?
C44 C43 H43 120.1 . . ?
C42 C43 H43 120.1 . . ?
C43 C44 C45 119.58(16) . . ?
C43 C44 H44 120.2 . . ?
C45 C44 H44 120.2 . . ?
C44 C45 C46 119.04(16) . . ?
C44 C45 H45 120.5 . . ?
C46 C45 H45 120.5 . . ?
N41 C46 C45 121.23(15) . . ?
N41 C46 C51 117.61(14) . . ?
C45 C46 C51 121.13(15) . . ?
C51 P5 C52 105.33(8) . . ?
C51 P5 C53 104.68(8) . . ?
C52 P5 C53 113.88(8) . . ?
C51 P5 Pd2 96.27(5) . . ?
C52 P5 Pd2 116.16(5) . . ?
C53 P5 Pd2 117.21(5) . . ?
C46 C51 P5 111.37(11) . . ?
C46 C51 H51A 109.4 . . ?
P5 C51 H51A 109.4 . . ?
C46 C51 H51B 109.4 . . ?
P5 C51 H51B 109.4 . . ?
H51A C51 H51B 108.0 . . ?
C55 C52 C54 108.31(16) . . ?
C55 C52 C56 110.31(14) . . ?
C54 C52 C56 109.11(18) . . ?
C55 C52 P5 113.48(11) . . ?
C54 C52 P5 106.20(12) . . ?
C56 C52 P5 109.27(12) . . ?
C58 C53 C57 109.52(15) . . ?
C58 C53 C59 109.31(15) . . ?
C57 C53 C59 108.54(15) . . ?
C58 C53 P5 113.07(12) . . ?
C57 C53 P5 110.51(12) . . ?
C59 C53 P5 105.73(12) . . ?
C52 C54 H54A 109.5 . . ?
C52 C54 H54B 109.5 . . ?
H54A C54 H54B 109.5 . . ?
C52 C54 H54C 109.5 . . ?
H54A C54 H54C 109.5 . . ?
H54B C54 H54C 109.5 . . ?
C52 C55 H55A 109.5 . . ?
C52 C55 H55B 109.5 . . ?
H55A C55 H55B 109.5 . . ?
C52 C55 H55C 109.5 . . ?
H55A C55 H55C 109.5 . . ?
H55B C55 H55C 109.5 . . ?
C52 C56 H56A 109.5 . . ?
C52 C56 H56B 109.5 . . ?
H56A C56 H56B 109.5 . . ?
C52 C56 H56C 109.5 . . ?
H56A C56 H56C 109.5 . . ?
H56B C56 H56C 109.5 . . ?
C53 C57 H57A 109.5 . . ?
C53 C57 H57B 109.5 . . ?
H57A C57 H57B 109.5 . . ?
C53 C57 H57C 109.5 . . ?
H57A C57 H57C 109.5 . . ?
H57B C57 H57C 109.5 . . ?
C53 C58 H58A 109.5 . . ?
C53 C58 H58B 109.5 . . ?
H58A C58 H58B 109.5 . . ?
C53 C58 H58C 109.5 . . ?
H58A C58 H58C 109.5 . . ?
H58B C58 H58C 109.5 . . ?
C53 C59 H59A 109.5 . . ?
C53 C59 H59B 109.5 . . ?
H59A C59 H59B 109.5 . . ?
C53 C59 H59C 109.5 . . ?
H59A C59 H59C 109.5 . . ?
H59B C59 H59C 109.5 . . ?
C61 P6 C62 104.07(7) . . ?
C61 P6 C63 107.07(8) . . ?
C62 P6 C63 114.30(7) . . ?
C61 P6 Pd2 98.18(5) . . ?
C62 P6 Pd2 119.20(5) . . ?
C63 P6 Pd2 111.57(5) . . ?
C42 C61 P6 111.96(11) . . ?
C42 C61 H61A 109.2 . . ?
P6 C61 H61A 109.2 . . ?
C42 C61 H61B 109.2 . . ?
P6 C61 H61B 109.2 . . ?
H61A C61 H61B 107.9 . . ?
C66 C62 C65 108.97(14) . . ?
C66 C62 C64 109.69(14) . . ?
C65 C62 C64 109.20(14) . . ?
C66 C62 P6 110.69(11) . . ?
C65 C62 P6 105.78(11) . . ?
C64 C62 P6 112.38(12) . . ?
C67 C63 C68 110.30(15) . . ?
C67 C63 C69 108.45(16) . . ?
C68 C63 C69 108.50(16) . . ?
C67 C63 P6 109.00(12) . . ?
C68 C63 P6 113.41(12) . . ?
C69 C63 P6 107.03(12) . . ?
C62 C64 H64A 109.5 . . ?
C62 C64 H64B 109.5 . . ?
H64A C64 H64B 109.5 . . ?
C62 C64 H64C 109.5 . . ?
H64A C64 H64C 109.5 . . ?
H64B C64 H64C 109.5 . . ?
C62 C65 H65A 109.5 . . ?
C62 C65 H65B 109.5 . . ?
H65A C65 H65B 109.5 . . ?
C62 C65 H65C 109.5 . . ?
H65A C65 H65C 109.5 . . ?
H65B C65 H65C 109.5 . . ?
C62 C66 H66A 109.5 . . ?
C62 C66 H66B 109.5 . . ?
H66A C66 H66B 109.5 . . ?
C62 C66 H66C 109.5 . . ?
H66A C66 H66C 109.5 . . ?
H66B C66 H66C 109.5 . . ?
C63 C67 H67A 109.5 . . ?
C63 C67 H67B 109.5 . . ?
H67A C67 H67B 109.5 . . ?
C63 C67 H67C 109.5 . . ?
H67A C67 H67C 109.5 . . ?
H67B C67 H67C 109.5 . . ?
C63 C68 H68A 109.5 . . ?
C63 C68 H68B 109.5 . . ?
H68A C68 H68B 109.5 . . ?
C63 C68 H68C 109.5 . . ?
H68A C68 H68C 109.5 . . ?
H68B C68 H68C 109.5 . . ?
C63 C69 H69A 109.5 . . ?
C63 C69 H69B 109.5 . . ?
H69A C69 H69B 109.5 . . ?
C63 C69 H69C 109.5 . . ?
H69A C69 H69C 109.5 . . ?
H69B C69 H69C 109.5 . . ?
Cl71 C70 Cl72 109.88(9) . . ?
Cl71 C70 H70A 109.7 . . ?
Cl72 C70 H70A 109.7 . . ?
Cl71 C70 H70B 109.7 . . ?
Cl72 C70 H70B 109.7 . . ?
H70A C70 H70B 108.2 . . ?
Cl75 C73 Cl74 110.50(12) . . ?
Cl75 C73 H73A 109.6 . . ?
Cl74 C73 H73A 109.6 . . ?
Cl75 C73 H73B 109.6 . . ?
Cl74 C73 H73B 109.6 . . ?
H73A C73 H73B 108.1 . . ?
H76A O76 H76B 104.3 . . ?

loop_
_geom_bond_atom_site_label_1
_geom_bond_atom_site_label_2
_geom_bond_distance
_geom_bond_site_symmetry_2
_geom_bond_publ_flag
Pd1 N11 2.0430(12) . ?
Pd1 Cl1 2.2927(4) . ?
Pd1 P2 2.2961(4) . ?
Pd1 P3 2.3010(4) . ?
N11 C16 1.3630(19) . ?
N11 C12 1.3635(19) . ?
C12 C13 1.387(2) . ?
C12 C21 1.498(2) . ?
C13 C14 1.381(2) . ?
C13 H13 0.9500 . ?
C14 C15 1.385(2) . ?
C14 H14 0.9500 . ?
C15 C16 1.388(2) . ?
C15 H15 0.9500 . ?
C16 C31 1.499(2) . ?
P2 C21 1.8327(16) . ?
P2 C23 1.8628(17) . ?
P2 C22 1.8631(17) . ?
C21 H21A 0.9900 . ?
C21 H21B 0.9900 . ?
C22 C25 1.532(2) . ?
C22 C26 1.538(2) . ?
C22 C24 1.540(2) . ?
C23 C28 1.534(3) . ?
C23 C27 1.536(2) . ?
C23 C29 1.539(3) . ?
C24 H24A 0.9800 . ?
C24 H24B 0.9800 . ?
C24 H24C 0.9800 . ?
C25 H25A 0.9800 . ?
C25 H25B 0.9800 . ?
C25 H25C 0.9800 . ?
C26 H26A 0.9800 . ?
C26 H26B 0.9800 . ?
C26 H26C 0.9800 . ?
C27 H27A 0.9800 . ?
C27 H27B 0.9800 . ?
C27 H27C 0.9800 . ?
C28 H28A 0.9800 . ?
C28 H28B 0.9800 . ?
C28 H28C 0.9800 . ?
C29 H29A 0.9800 . ?
C29 H29B 0.9800 . ?
C29 H29C 0.9800 . ?
P3 C31 1.8348(16) . ?
P3 C32 1.8650(16) . ?
P3 C33 1.8669(16) . ?
C31 H31A 0.9900 . ?
C31 H31B 0.9900 . ?
C32 C36 1.531(2) . ?
C32 C34 1.537(2) . ?
C32 C35 1.540(2) . ?
C33 C37 1.533(3) . ?
C33 C39 1.540(3) . ?
C33 C38 1.540(2) . ?
C34 H34A 0.9800 . ?
C34 H34B 0.9800 . ?
C34 H34C 0.9800 . ?
C35 H35A 0.9800 . ?
C35 H35B 0.9800 . ?
C35 H35C 0.9800 . ?
C36 H36A 0.9800 . ?
C36 H36B 0.9800 . ?
C36 H36C 0.9800 . ?
C37 H37A 0.9800 . ?
C37 H37B 0.9800 . ?
C37 H37C 0.9800 . ?
C38 H38A 0.9800 . ?
C38 H38B 0.9800 . ?
C38 H38C 0.9800 . ?
C39 H39A 0.9800 . ?
C39 H39B 0.9800 . ?
C39 H39C 0.9800 . ?
Pd2 N41 2.0390(13) . ?
Pd2 Cl2 2.2946(4) . ?
Pd2 P6 2.3068(4) . ?
Pd2 P5 2.3279(4) . ?
N41 C42 1.361(2) . ?
N41 C46 1.364(2) . ?
C42 C43 1.384(2) . ?
C42 C61 1.501(2) . ?
C43 C44 1.380(3) . ?
C43 H43 0.9500 . ?
C44 C45 1.385(3) . ?
C44 H44 0.9500 . ?
C45 C46 1.389(2) . ?
C45 H45 0.9500 . ?
C46 C51 1.496(2) . ?
P5 C51 1.8328(16) . ?
P5 C52 1.8666(16) . ?
P5 C53 1.8695(17) . ?
C51 H51A 0.9900 . ?
C51 H51B 0.9900 . ?
C52 C55 1.526(2) . ?
C52 C54 1.534(3) . ?
C52 C56 1.539(3) . ?
C53 C58 1.533(2) . ?
C53 C57 1.536(3) . ?
C53 C59 1.536(2) . ?
C54 H54A 0.9800 . ?
C54 H54B 0.9800 . ?
C54 H54C 0.9800 . ?
C55 H55A 0.9800 . ?
C55 H55B 0.9800 . ?
C55 H55C 0.9800 . ?
C56 H56A 0.9800 . ?
C56 H56B 0.9800 . ?
C56 H56C 0.9800 . ?
C57 H57A 0.9800 . ?
C57 H57B 0.9800 . ?
C57 H57C 0.9800 . ?
C58 H58A 0.9800 . ?
C58 H58B 0.9800 . ?
C58 H58C 0.9800 . ?
C59 H59A 0.9800 . ?
C59 H59B 0.9800 . ?
C59 H59C 0.9800 . ?
P6 C61 1.8326(16) . ?
P6 C62 1.8648(16) . ?
P6 C63 1.8655(16) . ?
C61 H61A 0.9900 . ?
C61 H61B 0.9900 . ?
C62 C66 1.535(2) . ?
C62 C65 1.538(2) . ?
C62 C64 1.541(2) . ?
C63 C67 1.531(3) . ?
C63 C68 1.533(2) . ?
C63 C69 1.537(3) . ?
C64 H64A 0.9800 . ?
C64 H64B 0.9800 . ?
C64 H64C 0.9800 . ?
C65 H65A 0.9800 . ?
C65 H65B 0.9800 . ?
C65 H65C 0.9800 . ?
C66 H66A 0.9800 . ?
C66 H66B 0.9800 . ?
C66 H66C 0.9800 . ?
C67 H67A 0.9800 . ?
C67 H67B 0.9800 . ?
C67 H67C 0.9800 . ?
C68 H68A 0.9800 . ?
C68 H68B 0.9800 . ?
C68 H68C 0.9800 . ?
C69 H69A 0.9800 . ?
C69 H69B 0.9800 . ?
C69 H69C 0.9800 . ?
C70 Cl71 1.7710(18) . ?
C70 Cl72 1.775(2) . ?
C70 H70A 0.9900 . ?
C70 H70B 0.9900 . ?
C73 Cl75 1.765(2) . ?
C73 Cl74 1.773(2) . ?
C73 H73A 0.9900 . ?
C73 H73B 0.9900 . ?
O76 H76A 0.8397 . ?
O76 H76B 0.8543 . ?

loop_
_geom_torsion_atom_site_label_1
_geom_torsion_atom_site_label_2
_geom_torsion_atom_site_label_3
_geom_torsion_atom_site_label_4
_geom_torsion
_geom_torsion_site_symmetry_1
_geom_torsion_site_symmetry_2
_geom_torsion_site_symmetry_3
_geom_torsion_site_symmetry_4
_geom_torsion_publ_flag
P2 Pd1 N11 C16 -167.88(11) . . . . ?
P3 Pd1 N11 C16 8.28(10) . . . . ?
P2 Pd1 N11 C12 14.13(11) . . . . ?
P3 Pd1 N11 C12 -169.72(11) . . . . ?
C16 N11 C12 C13 -2.2(2) . . . . ?
Pd1 N11 C12 C13 175.76(12) . . . . ?
C16 N11 C12 C21 179.93(14) . . . . ?
Pd1 N11 C12 C21 -2.05(19) . . . . ?
N11 C12 C13 C14 0.3(2) . . . . ?
C21 C12 C13 C14 178.04(15) . . . . ?
C12 C13 C14 C15 1.2(2) . . . . ?
C13 C14 C15 C16 -0.7(2) . . . . ?
C12 N11 C16 C15 2.8(2) . . . . ?
Pd1 N11 C16 C15 -175.23(11) . . . . ?
C12 N11 C16 C31 -173.91(13) . . . . ?
Pd1 N11 C16 C31 8.08(18) . . . . ?
C14 C15 C16 N11 -1.3(2) . . . . ?
C14 C15 C16 C31 175.29(14) . . . . ?
N11 Pd1 P2 C21 -17.85(7) . . . . ?
Cl1 Pd1 P2 C21 160.59(6) . . . . ?
P3 Pd1 P2 C21 -37.83(10) . . . . ?
N11 Pd1 P2 C23 -130.56(7) . . . . ?
Cl1 Pd1 P2 C23 47.88(6) . . . . ?
P3 Pd1 P2 C23 -150.54(9) . . . . ?
N11 Pd1 P2 C22 93.84(7) . . . . ?
Cl1 Pd1 P2 C22 -87.72(6) . . . . ?
P3 Pd1 P2 C22 73.86(9) . . . . ?
N11 C12 C21 P2 -15.79(19) . . . . ?
C13 C12 C21 P2 166.39(13) . . . . ?
C23 P2 C21 C12 146.82(12) . . . . ?
C22 P2 C21 C12 -91.27(13) . . . . ?
Pd1 P2 C21 C12 22.35(13) . . . . ?
C21 P2 C22 C25 -71.52(14) . . . . ?
C23 P2 C22 C25 44.00(15) . . . . ?
Pd1 P2 C22 C25 -177.67(11) . . . . ?
C21 P2 C22 C26 164.75(11) . . . . ?
C23 P2 C22 C26 -79.74(13) . . . . ?
Pd1 P2 C22 C26 58.60(12) . . . . ?
C21 P2 C22 C24 48.89(13) . . . . ?
C23 P2 C22 C24 164.40(12) . . . . ?
Pd1 P2 C22 C24 -57.26(12) . . . . ?
C21 P2 C23 C28 -74.87(15) . . . . ?
C22 P2 C23 C28 168.23(13) . . . . ?
Pd1 P2 C23 C28 34.68(15) . . . . ?
C21 P2 C23 C27 167.31(13) . . . . ?
C22 P2 C23 C27 50.42(16) . . . . ?
Pd1 P2 C23 C27 -83.14(14) . . . . ?
C21 P2 C23 C29 43.65(14) . . . . ?
C22 P2 C23 C29 -73.25(14) . . . . ?
Pd1 P2 C23 C29 153.20(11) . . . . ?
N11 Pd1 P3 C31 -17.17(6) . . . . ?
Cl1 Pd1 P3 C31 164.40(5) . . . . ?
P2 Pd1 P3 C31 2.80(10) . . . . ?
N11 Pd1 P3 C32 95.81(6) . . . . ?
Cl1 Pd1 P3 C32 -82.62(6) . . . . ?
P2 Pd1 P3 C32 115.77(9) . . . . ?
N11 Pd1 P3 C33 -127.12(8) . . . . ?
Cl1 Pd1 P3 C33 54.44(7) . . . . ?
P2 Pd1 P3 C33 -107.16(10) . . . . ?
N11 C16 C31 P3 -24.67(17) . . . . ?
C15 C16 C31 P3 158.62(12) . . . . ?
C32 P3 C31 C16 -91.99(11) . . . . ?
C33 P3 C31 C16 147.08(11) . . . . ?
Pd1 P3 C31 C16 26.00(11) . . . . ?
C31 P3 C32 C36 -73.10(12) . . . . ?
C33 P3 C32 C36 40.91(14) . . . . ?
Pd1 P3 C32 C36 179.54(9) . . . . ?
C31 P3 C32 C34 46.78(12) . . . . ?
C33 P3 C32 C34 160.80(11) . . . . ?
Pd1 P3 C32 C34 -60.57(11) . . . . ?
C31 P3 C32 C35 163.44(11) . . . . ?
C33 P3 C32 C35 -82.54(13) . . . . ?
Pd1 P3 C32 C35 56.09(12) . . . . ?
C31 P3 C33 C37 164.92(12) . . . . ?
C32 P3 C33 C37 48.69(14) . . . . ?
Pd1 P3 C33 C37 -88.22(12) . . . . ?
C31 P3 C33 C39 41.50(14) . . . . ?
C32 P3 C33 C39 -74.73(14) . . . . ?
Pd1 P3 C33 C39 148.37(11) . . . . ?
C31 P3 C33 C38 -77.41(14) . . . . ?
C32 P3 C33 C38 166.36(12) . . . . ?
Pd1 P3 C33 C38 29.45(15) . . . . ?
P6 Pd2 N41 C42 -18.61(11) . . . . ?
P5 Pd2 N41 C42 164.54(12) . . . . ?
P6 Pd2 N41 C46 165.17(12) . . . . ?
P5 Pd2 N41 C46 -11.68(11) . . . . ?
C46 N41 C42 C43 2.3(2) . . . . ?
Pd2 N41 C42 C43 -173.97(13) . . . . ?
C46 N41 C42 C61 -178.32(14) . . . . ?
Pd2 N41 C42 C61 5.44(19) . . . . ?
N41 C42 C43 C44 0.1(3) . . . . ?
C61 C42 C43 C44 -179.33(17) . . . . ?
C42 C43 C44 C45 -1.7(3) . . . . ?
C43 C44 C45 C46 1.0(3) . . . . ?
C42 N41 C46 C45 -3.0(2) . . . . ?
Pd2 N41 C46 C45 173.27(13) . . . . ?
C42 N41 C46 C51 175.26(14) . . . . ?
Pd2 N41 C46 C51 -8.48(19) . . . . ?
C44 C45 C46 N41 1.3(3) . . . . ?
C44 C45 C46 C51 -176.84(17) . . . . ?
N41 Pd2 P5 C51 22.09(7) . . . . ?
Cl2 Pd2 P5 C51 -158.76(6) . . . . ?
P6 Pd2 P5 C51 7.44(9) . . . . ?
N41 Pd2 P5 C52 -88.42(7) . . . . ?
Cl2 Pd2 P5 C52 90.74(7) . . . . ?
P6 Pd2 P5 C52 -103.06(9) . . . . ?
N41 Pd2 P5 C53 132.15(7) . . . . ?
Cl2 Pd2 P5 C53 -48.69(6) . . . . ?
P6 Pd2 P5 C53 117.51(9) . . . . ?
N41 C46 C51 P5 30.33(19) . . . . ?
C45 C46 C51 P5 -151.42(14) . . . . ?
C52 P5 C51 C46 86.64(13) . . . . ?
C53 P5 C51 C46 -152.99(12) . . . . ?
Pd2 P5 C51 C46 -32.70(12) . . . . ?
C51 P5 C52 C55 64.45(14) . . . . ?
C53 P5 C52 C55 -49.67(15) . . . . ?
Pd2 P5 C52 C55 169.57(10) . . . . ?
C51 P5 C52 C54 -54.42(16) . . . . ?
C53 P5 C52 C54 -168.55(14) . . . . ?
Pd2 P5 C52 C54 50.69(16) . . . . ?
C51 P5 C52 C56 -171.99(13) . . . . ?
C53 P5 C52 C56 73.89(15) . . . . ?
Pd2 P5 C52 C56 -66.88(14) . . . . ?
C51 P5 C53 C58 -47.16(14) . . . . ?
C52 P5 C53 C58 67.34(15) . . . . ?
Pd2 P5 C53 C58 -152.33(11) . . . . ?
C51 P5 C53 C57 -170.34(12) . . . . ?
C52 P5 C53 C57 -55.84(14) . . . . ?
Pd2 P5 C53 C57 84.50(12) . . . . ?
C51 P5 C53 C59 72.40(13) . . . . ?
C52 P5 C53 C59 -173.09(12) . . . . ?
Pd2 P5 C53 C59 -32.76(14) . . . . ?
N41 Pd2 P6 C61 21.49(7) . . . . ?
Cl2 Pd2 P6 C61 -157.64(6) . . . . ?
P5 Pd2 P6 C61 36.15(9) . . . . ?
N41 Pd2 P6 C62 132.70(7) . . . . ?
Cl2 Pd2 P6 C62 -46.42(6) . . . . ?
P5 Pd2 P6 C62 147.36(8) . . . . ?
N41 Pd2 P6 C63 -90.59(7) . . . . ?
Cl2 Pd2 P6 C63 90.29(6) . . . . ?
P5 Pd2 P6 C63 -75.93(9) . . . . ?
N41 C42 C61 P6 16.33(19) . . . . ?
C43 C42 C61 P6 -164.26(14) . . . . ?
C62 P6 C61 C42 -148.56(12) . . . . ?
C63 P6 C61 C42 90.05(12) . . . . ?
Pd2 P6 C61 C42 -25.59(12) . . . . ?
C61 P6 C62 C66 -165.07(12) . . . . ?
C63 P6 C62 C66 -48.63(14) . . . . ?
Pd2 P6 C62 C66 86.97(12) . . . . ?
C61 P6 C62 C65 77.03(12) . . . . ?
C63 P6 C62 C65 -166.53(11) . . . . ?
Pd2 P6 C62 C65 -30.92(13) . . . . ?
C61 P6 C62 C64 -42.04(13) . . . . ?
C63 P6 C62 C64 74.40(13) . . . . ?
Pd2 P6 C62 C64 -150.00(10) . . . . ?
C61 P6 C63 C67 -167.24(12) . . . . ?
C62 P6 C63 C67 78.07(14) . . . . ?
Pd2 P6 C63 C67 -60.89(13) . . . . ?
C61 P6 C63 C68 69.47(14) . . . . ?
C62 P6 C63 C68 -45.22(15) . . . . ?
Pd2 P6 C63 C68 175.83(11) . . . . ?
C61 P6 C63 C69 -50.14(15) . . . . ?
C62 P6 C63 C69 -164.84(13) . . . . ?
Pd2 P6 C63 C69 56.21(14) . . . . ?
